data_7054550
loop_
_publ_author_name
'Sanina, Nataliya A.'
'Aldoshin, Sergey M.'
'Shmatko, Natal'ya Yu.'
'Korchagin, Denis V.'
'Shilov, Gennadii V.'
'Knyazkina, Ekaterine V.'
'Ovanesyan, Nikolay S.'
'Kulikov, Alexander V.'

_publ_section_title
;
 Nitrosyl iron complexes with enhanced NO donating ability: synthesis,
 structure and properties of a new type of salt with the DNIC cations
 [Fe(SC(NH2)2)2(NO)2]+
;
_journal_issue 2
_journal_name_full 'New J. Chem.'
_journal_page_first 1022
_journal_paper_doi 10.1039/C4NJ01693A
_journal_volume 39
_journal_year 2015
_chemical_formula_sum 'C4 H16 Fe4 N16 O14 S8'
_chemical_formula_weight 992.21
_chemical_name_systematic
; 
 ? 
;
_space_group_IT_number 2
_symmetry_cell_setting triclinic
_symmetry_space_group_name_Hall '-P 1'
_symmetry_space_group_name_H-M 'P -1'
_atom_sites_solution_hydrogens geom
_atom_sites_solution_primary direct
_atom_sites_solution_secondary difmap
_audit_creation_method SHELXL-97
_cell_angle_alpha 86.462(4)
_cell_angle_beta 88.363(4)
_cell_angle_gamma 87.613(4)
_cell_formula_units_Z 1
_cell_length_a 6.2712(3)
_cell_length_b 10.4132(5)
_cell_length_c 12.1912(5)
_cell_measurement_reflns_used 4289
_cell_measurement_temperature 99.9(2)
_cell_measurement_theta_max 37.2837
_cell_measurement_theta_min 3.2458
_cell_volume 793.65(6)
_computing_cell_refinement
;
CrysAlisPro, Agilent Technologies,
Version 1.171.36.20 (release 27-06-2012 CrysAlis171 .NET)
(compiled Jul 11 2012,15:38:31)
;
_computing_data_collection
;
CrysAlisPro, Agilent Technologies,
Version 1.171.36.20 (release 27-06-2012 CrysAlis171 .NET)
(compiled Jul 11 2012,15:38:31)
;
_computing_data_reduction
;
CrysAlisPro, Agilent Technologies,
Version 1.171.36.20 (release 27-06-2012 CrysAlis171 .NET)
(compiled Jul 11 2012,15:38:31)
;
_computing_molecular_graphics 'SHELXTL (Sheldrick, 2000)'
_computing_publication_material 'SHELXTL (Sheldrick, 2000)'
_computing_structure_refinement 'SHELXL-97 (Sheldrick, 1997)'
_computing_structure_solution 'SHELXS-97 (Sheldrick, 1997)'
_diffrn_ambient_temperature 99.9(2)
_diffrn_measured_fraction_theta_full 0.999
_diffrn_measured_fraction_theta_max 0.999
_diffrn_radiation_monochromator graphite
_diffrn_radiation_source 'fine-focus sealed tube'
_diffrn_radiation_type MoK\a
_diffrn_radiation_wavelength 0.71073
_diffrn_reflns_av_R_equivalents 0.0353
_diffrn_reflns_av_sigmaI/netI 0.0662
_diffrn_reflns_limit_h_max 5
_diffrn_reflns_limit_h_min -10
_diffrn_reflns_limit_k_max 17
_diffrn_reflns_limit_k_min -17
_diffrn_reflns_limit_l_max 19
_diffrn_reflns_limit_l_min -20
_diffrn_reflns_number 13522
_diffrn_reflns_theta_full 36.09
_diffrn_reflns_theta_max 36.09
_diffrn_reflns_theta_min 3.25
_exptl_absorpt_coefficient_mu 2.399
_exptl_absorpt_correction_T_max 1.00000
_exptl_absorpt_correction_T_min 0.97873
_exptl_absorpt_correction_type multi-scan
_exptl_absorpt_process_details
;
CrysAlisPro, Agilent Technologies,
Version 1.171.36.20 (release 27-06-2012 CrysAlis171 .NET)
(compiled Jul 11 2012,15:38:31)
Empirical absorption correction using spherical harmonics,
 implemented in SCALE3 ABSPACK scaling algorithm.
;
_exptl_crystal_colour black
_exptl_crystal_density_diffrn 2.076
_exptl_crystal_density_method 'not measured'
_exptl_crystal_description prizm
_exptl_crystal_F_000 496
_exptl_crystal_size_max 0.35
_exptl_crystal_size_mid 0.2
_exptl_crystal_size_min 0.2
_refine_diff_density_max 0.708
_refine_diff_density_min -1.008
_refine_diff_density_rms 0.146
_refine_ls_extinction_method none
_refine_ls_goodness_of_fit_ref 1.048
_refine_ls_hydrogen_treatment mixed
_refine_ls_matrix_type full
_refine_ls_number_parameters 208
_refine_ls_number_reflns 7581
_refine_ls_number_restraints 0
_refine_ls_restrained_S_all 1.048
_refine_ls_R_factor_all 0.0622
_refine_ls_R_factor_gt 0.0415
_refine_ls_shift/su_max 0.001
_refine_ls_shift/su_mean 0.000
_refine_ls_structure_factor_coef Fsqd
_refine_ls_weighting_details 'calc w=1/[\s^2^(Fo^2^)+(0.0268P)^2^+0.0000P] where P=(Fo^2^+2Fc^2^)/3'
_refine_ls_weighting_scheme calc
_refine_ls_wR_factor_gt 0.0787
_refine_ls_wR_factor_ref 0.0915
_reflns_number_gt 5810
_reflns_number_total 7581
_reflns_threshold_expression >2sigma(I)
_cod_data_source_file c4nj01693a2.cif
_cod_data_source_block CompoundII
_cod_depositor_comments 'Adding full bibliography for 7054549--7054550.cif.'
_cod_database_code 7054550

loop_
_symmetry_equiv_pos_as_xyz
'x, y, z'
'-x, -y, -z'

loop_
_atom_site_label
_atom_site_type_symbol
_atom_site_fract_x
_atom_site_fract_y
_atom_site_fract_z
_atom_site_U_iso_or_equiv
_atom_site_adp_type
_atom_site_occupancy
_atom_site_symmetry_multiplicity
_atom_site_calc_flag
_atom_site_refinement_flags
Fe1 Fe 0.09609(4) 0.50420(3) 0.89720(2) 0.01071(6) Uani 1 1 d .
Fe2 Fe 0.23823(4) 0.73944(3) 0.48034(2) 0.01167(6) Uani 1 1 d .
S1 S 0.06361(7) 0.66511(5) 1.01360(4) 0.01112(9) Uani 1 1 d .
S2 S -0.17879(7) 0.79409(5) 0.95120(4) 0.01041(9) Uani 1 1 d .
S3 S 0.21529(7) 0.92555(5) 0.57825(4) 0.01268(9) Uani 1 1 d .
S4 S 0.44013(7) 0.77717(5) 0.32073(4) 0.01381(10) Uani 1 1 d .
N1 N 0.3601(2) 0.47286(17) 0.88461(13) 0.0125(3) Uani 1 1 d .
N2 N -0.0366(2) 0.54960(19) 0.78303(14) 0.0153(3) Uani 1 1 d .
N3 N -0.0104(3) 0.69384(19) 0.45599(14) 0.0167(3) Uani 1 1 d .
N4 N 0.3807(3) 0.63284(18) 0.56191(14) 0.0146(3) Uani 1 1 d .
N5 N 0.6144(2) 0.88509(18) 0.64943(14) 0.0145(3) Uani 1 1 d .
H5A H 0.7083 0.8602 0.6971 0.017 Uiso 1 1 calc R
H5B H 0.6542 0.9145 0.5849 0.017 Uiso 1 1 calc R
N6 N 0.3452(3) 0.8336(2) 0.77314(14) 0.0180(4) Uani 1 1 d .
H6A H 0.4375 0.8084 0.8215 0.022 Uiso 1 1 calc R
H6B H 0.2110 0.8296 0.7889 0.022 Uiso 1 1 calc R
N7 N 0.0660(2) 0.86512(18) 0.23505(14) 0.0150(3) Uani 1 1 d .
H7A H -0.0088 0.9014 0.1829 0.018 Uiso 1 1 calc R
H7B H 0.0047 0.8383 0.2957 0.018 Uiso 1 1 calc R
N8 N 0.3651(3) 0.89289(18) 0.12761(14) 0.0149(3) Uani 1 1 d .
H8A H 0.2872 0.9289 0.0766 0.018 Uiso 1 1 calc R
H8B H 0.5011 0.8844 0.1174 0.018 Uiso 1 1 calc R
O1 O 0.5388(2) 0.45523(17) 0.86156(13) 0.0193(3) Uani 1 1 d .
O2 O -0.0988(3) 0.5844(2) 0.69654(13) 0.0293(4) Uani 1 1 d .
O3 O -0.1655(2) 0.63437(19) 0.45543(14) 0.0275(4) Uani 1 1 d .
O4 O 0.4503(2) 0.55430(17) 0.62438(14) 0.0234(3) Uani 1 1 d .
O5 O -0.0932(2) 0.84403(15) 0.84500(12) 0.0151(3) Uani 1 1 d .
O6 O -0.3750(2) 0.72789(15) 0.94184(12) 0.0152(3) Uani 1 1 d .
O7 O -0.1946(2) 0.89207(15) 1.03271(12) 0.0144(3) Uani 1 1 d .
C1 C 0.4091(3) 0.8781(2) 0.67531(16) 0.0121(3) Uani 1 1 d .
C2 C 0.2756(3) 0.8505(2) 0.22196(16) 0.0123(3) Uani 1 1 d .

loop_
_atom_site_aniso_label
_atom_site_aniso_U_11
_atom_site_aniso_U_22
_atom_site_aniso_U_33
_atom_site_aniso_U_23
_atom_site_aniso_U_13
_atom_site_aniso_U_12
Fe1 0.00985(12) 0.01254(14) 0.00955(12) 0.00014(10) 0.00049(9) 0.00003(9)
Fe2 0.01201(12) 0.01360(15) 0.00949(12) 0.00012(10) -0.00136(9) -0.00206(9)
S1 0.00932(18) 0.0117(2) 0.0123(2) -0.00049(17) -0.00116(14) 0.00021(14)
S2 0.00978(18) 0.0119(2) 0.00937(19) 0.00068(16) 0.00012(14) -0.00014(15)
S3 0.0123(2) 0.0157(2) 0.0099(2) -0.00060(17) -0.00135(15) 0.00141(16)
S4 0.0134(2) 0.0172(3) 0.0105(2) 0.00047(18) -0.00036(15) 0.00135(16)
N1 0.0118(7) 0.0141(8) 0.0117(7) -0.0015(6) -0.0002(5) -0.0001(6)
N2 0.0135(7) 0.0193(10) 0.0130(8) 0.0003(7) 0.0007(6) -0.0010(6)
N3 0.0154(7) 0.0202(10) 0.0146(8) 0.0019(7) -0.0034(6) -0.0033(6)
N4 0.0167(7) 0.0146(9) 0.0127(8) -0.0007(6) -0.0016(6) -0.0008(6)
N5 0.0110(7) 0.0190(9) 0.0133(8) 0.0017(6) -0.0004(5) -0.0015(6)
N6 0.0115(7) 0.0304(11) 0.0116(8) 0.0035(7) -0.0009(6) -0.0034(6)
N7 0.0124(7) 0.0214(10) 0.0107(7) 0.0021(6) 0.0001(5) 0.0008(6)
N8 0.0147(7) 0.0176(9) 0.0118(7) 0.0009(6) 0.0010(6) 0.0006(6)
O1 0.0118(6) 0.0250(9) 0.0211(8) -0.0033(7) 0.0018(5) 0.0006(6)
O2 0.0298(9) 0.0437(13) 0.0136(8) 0.0073(8) -0.0075(6) -0.0020(8)
O3 0.0196(7) 0.0355(12) 0.0281(9) 0.0035(8) -0.0066(6) -0.0135(7)
O4 0.0276(8) 0.0189(9) 0.0234(8) 0.0045(7) -0.0082(6) 0.0002(6)
O5 0.0140(6) 0.0182(8) 0.0121(6) 0.0033(6) 0.0023(5) 0.0013(5)
O6 0.0105(6) 0.0172(8) 0.0176(7) 0.0021(6) -0.0023(5) -0.0024(5)
O7 0.0159(6) 0.0144(8) 0.0130(7) -0.0027(5) -0.0009(5) 0.0024(5)
C1 0.0129(8) 0.0132(9) 0.0104(8) -0.0020(7) -0.0012(6) -0.0002(6)
C2 0.0159(8) 0.0111(9) 0.0102(8) -0.0016(7) -0.0008(6) -0.0004(6)

loop_
_atom_type_symbol
_atom_type_description
_atom_type_scat_dispersion_real
_atom_type_scat_dispersion_imag
_atom_type_scat_source
C C 0.0033 0.0016 'International Tables Vol C Tables 4.2.6.8 and 6.1.1.4'
N N 0.0061 0.0033 'International Tables Vol C Tables 4.2.6.8 and 6.1.1.4'
O O 0.0106 0.0060 'International Tables Vol C Tables 4.2.6.8 and 6.1.1.4'
H H 0.0000 0.0000 'International Tables Vol C Tables 4.2.6.8 and 6.1.1.4'
S S 0.1246 0.1234 'International Tables Vol C Tables 4.2.6.8 and 6.1.1.4'
Fe Fe 0.3463 0.8444 'International Tables Vol C Tables 4.2.6.8 and 6.1.1.4'

loop_
_geom_angle_atom_site_label_1
_geom_angle_atom_site_label_2
_geom_angle_atom_site_label_3
_geom_angle
_geom_angle_site_symmetry_1
_geom_angle_site_symmetry_3
N2 Fe1 N1 117.85(8) . .
N2 Fe1 S1 108.53(7) . .
N1 Fe1 S1 104.65(6) . .
N2 Fe1 S1 109.61(6) . 2_567
N1 Fe1 S1 110.08(6) . 2_567
S1 Fe1 S1 105.275(19) . 2_567
N2 Fe1 Fe1 122.58(6) . 2_567
N1 Fe1 Fe1 119.43(6) . 2_567
S1 Fe1 Fe1 52.751(16) . 2_567
S1 Fe1 Fe1 52.523(16) 2_567 2_567
N3 Fe2 N4 114.18(9) . .
N3 Fe2 S4 112.72(6) . .
N4 Fe2 S4 106.97(6) . .
N3 Fe2 S3 109.19(7) . .
N4 Fe2 S3 103.95(6) . .
S4 Fe2 S3 109.42(2) . .
S2 S1 Fe1 106.35(2) . .
S2 S1 Fe1 107.87(2) . 2_567
Fe1 S1 Fe1 74.73(2) . 2_567
O6 S2 O5 112.78(9) . .
O6 S2 O7 113.01(8) . .
O5 S2 O7 112.48(9) . .
O6 S2 S1 110.32(7) . .
O5 S2 S1 104.59(6) . .
O7 S2 S1 102.84(6) . .
C1 S3 Fe2 97.34(7) . .
C2 S4 Fe2 108.27(7) . .
O1 N1 Fe1 171.12(16) . .
O2 N2 Fe1 169.71(15) . .
O3 N3 Fe2 162.53(18) . .
O4 N4 Fe2 170.10(16) . .
N6 C1 N5 120.94(18) . .
N6 C1 S3 118.44(14) . .
N5 C1 S3 120.61(15) . .
N7 C2 N8 118.48(18) . .
N7 C2 S4 123.67(15) . .
N8 C2 S4 117.85(14) . .

loop_
_geom_bond_atom_site_label_1
_geom_bond_atom_site_label_2
_geom_bond_distance
_geom_bond_site_symmetry_2
Fe1 N2 1.6751(18) .
Fe1 N1 1.6787(16) .
Fe1 S1 2.2608(6) .
Fe1 S1 2.2676(6) 2_567
Fe1 Fe1 2.7482(5) 2_567
Fe2 N3 1.6883(17) .
Fe2 N4 1.6887(18) .
Fe2 S4 2.3130(5) .
Fe2 S3 2.3353(6) .
S1 S2 2.1127(7) .
S1 Fe1 2.2677(6) 2_567
S2 O6 1.4459(14) .
S2 O5 1.4612(14) .
S2 O7 1.4660(16) .
S3 C1 1.755(2) .
S4 C2 1.729(2) .
N1 O1 1.1574(19) .
N2 O2 1.166(2) .
N3 O3 1.175(2) .
N4 O4 1.163(2) .
N5 C1 1.321(2) .
N6 C1 1.311(2) .
N7 C2 1.323(2) .
N8 C2 1.324(2) .
